data_7233888
loop_
_publ_author_name
'Tianliang Chen'
'Zhihua Sun'
'Xitao Liu'
'Jinyun Wang'
'Yuelan Zhou'
'Chengmin Ji'
'Shuquan Zhang'
'Lina Li'
'Zhong-Ning Chen'
'Junhua Luo'

_publ_section_title
;
 Strong enhancement of second harmonic generation in nonlinear optical
 crystals: 2-amino-3-nitropyridinium halides (Cl, Br, I)
;
_journal_name_full 'Journal of Materials Chemistry C'
_journal_page_first 8723
_journal_page_last 8728
_journal_paper_doi 10.1039/C4TC01002G
_journal_volume 2
_journal_year 2014
_chemical_formula_sum 'C5 H6 I N3 O2'
_chemical_formula_weight 267.03
_space_group_IT_number 19
_space_group_name_Hall 'P 2ac 2ab'
_space_group_name_H-M_alt 'P 21 21 21'
_symmetry_cell_setting orthorhombic
_symmetry_space_group_name_H-M 'P 21 21 21'
_atom_sites_solution_hydrogens geom
_atom_sites_solution_primary direct
_atom_sites_solution_secondary difmap
_cell_angle_alpha 90.00
_cell_angle_beta 90.00
_cell_angle_gamma 90.00
_cell_formula_units_Z 4
_cell_length_a 6.702(3)
_cell_length_b 9.243(4)
_cell_length_c 13.476(5)
_cell_measurement_temperature 173(2)
_cell_volume 834.8(6)
_computing_structure_refinement 'SHELXL-97 (Sheldrick, 1997)'
_computing_structure_solution 'SHELXS-97 (Sheldrick, 1990)'
_diffrn_ambient_temperature 173(2)
_diffrn_measured_fraction_theta_full 0.991
_diffrn_measured_fraction_theta_max 0.991
_diffrn_radiation_monochromator graphite
_diffrn_radiation_source 'fine-focus sealed tube'
_diffrn_radiation_type MoK\a
_diffrn_radiation_wavelength 0.71073
_diffrn_reflns_av_R_equivalents 0.0348
_diffrn_reflns_av_sigmaI/netI 0.0446
_diffrn_reflns_limit_h_max 8
_diffrn_reflns_limit_h_min -8
_diffrn_reflns_limit_k_max 11
_diffrn_reflns_limit_k_min -11
_diffrn_reflns_limit_l_max 16
_diffrn_reflns_limit_l_min -17
_diffrn_reflns_number 6350
_diffrn_reflns_theta_full 27.45
_diffrn_reflns_theta_max 27.45
_diffrn_reflns_theta_min 2.67
_exptl_absorpt_coefficient_mu 3.793
_exptl_absorpt_correction_T_max 0.684
_exptl_absorpt_correction_T_min 0.333
_exptl_absorpt_correction_type multi-scan
_exptl_crystal_density_diffrn 2.125
_exptl_crystal_density_method 'not measured'
_exptl_crystal_F_000 504
_exptl_crystal_size_max 0.4
_exptl_crystal_size_mid 0.25
_exptl_crystal_size_min 0.1
_refine_diff_density_max 2.516
_refine_diff_density_min -2.815
_refine_diff_density_rms 0.752
_refine_ls_abs_structure_details 'Flack H D (1983), Acta Cryst. A39, 876-881'
_refine_ls_abs_structure_Flack 0.11(6)
_refine_ls_extinction_method none
_refine_ls_goodness_of_fit_ref 1.250
_refine_ls_hydrogen_treatment mixed
_refine_ls_matrix_type full
_refine_ls_number_parameters 100
_refine_ls_number_reflns 1879
_refine_ls_number_restraints 0
_refine_ls_restrained_S_all 1.250
_refine_ls_R_factor_all 0.0274
_refine_ls_R_factor_gt 0.0240
_refine_ls_shift/su_max 0.000
_refine_ls_shift/su_mean 0.000
_refine_ls_structure_factor_coef Fsqd
_refine_ls_weighting_details 'calc w=1/[\s^2^(Fo^2^)+(0.0551P)^2^+0.0000P] where P=(Fo^2^+2Fc^2^)/3'
_refine_ls_weighting_scheme calc
_refine_ls_wR_factor_gt 0.0853
_refine_ls_wR_factor_ref 0.0997
_reflns_number_gt 1702
_reflns_number_total 1879
_reflns_threshold_expression >2sigma(I)
_cod_data_source_file 1000002.cif
_cod_data_source_block PCOD1000002
_cod_original_sg_symbol_H-M P212121
_cod_database_code 7233888

loop_
_symmetry_equiv_pos_as_xyz
'x, y, z'
'-x+1/2, -y, z+1/2'
'x+1/2, -y+1/2, -z'
'-x, y+1/2, -z+1/2'

loop_
_atom_site_label
_atom_site_type_symbol
_atom_site_fract_x
_atom_site_fract_y
_atom_site_fract_z
_atom_site_U_iso_or_equiv
_atom_site_adp_type
_atom_site_occupancy
_atom_site_symmetry_multiplicity
_atom_site_calc_flag
_atom_site_refinement_flags
_atom_site_disorder_assembly
_atom_site_disorder_group
I1 I 0.76497(5) 0.56949(4) 0.08176(3) 0.01638(15) Uani 1 1 d . . .
C1 C 0.2465(8) 0.6874(5) 0.2455(4) 0.0119(11) Uani 1 1 d . . .
N2 N 0.2380(9) 0.7328(6) 0.1515(4) 0.0193(12) Uani 1 1 d . . .
H2A H 0.1337 0.7115 0.1146 0.023 Uiso 1 1 calc R . .
H2B H 0.3366 0.7839 0.1264 0.023 Uiso 1 1 calc R . .
O2 O 0.7213(7) 0.7920(6) 0.3418(4) 0.0271(11) Uani 1 1 d . . .
N1 N 0.0894(8) 0.6089(6) 0.2798(4) 0.0149(12) Uani 1 1 d . . .
H1 H -0.0096 0.5922 0.2384 0.018 Uiso 1 1 calc R . .
C4 C 0.2229(10) 0.5772(7) 0.4402(5) 0.0187(13) Uani 1 1 d . . .
H5 H 0.2125 0.5405 0.5059 0.022 Uiso 1 1 calc R . .
O1 O 0.5595(8) 0.8779(5) 0.2151(4) 0.0231(12) Uani 1 1 d . . .
C2 C 0.4015(9) 0.7098(7) 0.3150(5) 0.0123(13) Uani 1 1 d . . .
C3 C 0.3909(9) 0.6560(7) 0.4096(6) 0.0169(14) Uani 1 1 d . . .
H4 H 0.4977 0.6721 0.4547 0.020 Uiso 1 1 calc R . .
N3 N 0.5717(8) 0.7984(6) 0.2884(4) 0.0171(12) Uani 1 1 d . . .
C5 C 0.0737(9) 0.5551(7) 0.3716(5) 0.0170(14) Uani 1 1 d . . .
H1A H -0.0414 0.5012 0.3897 0.020 Uiso 1 1 calc R . .

loop_
_atom_site_aniso_label
_atom_site_aniso_U_11
_atom_site_aniso_U_22
_atom_site_aniso_U_33
_atom_site_aniso_U_23
_atom_site_aniso_U_13
_atom_site_aniso_U_12
I1 0.01576(19) 0.0205(2) 0.0129(2) -0.00074(15) -0.00206(17) -0.00195(17)
C1 0.014(3) 0.010(2) 0.012(3) 0.000(2) 0.001(3) 0.002(3)
N2 0.017(3) 0.025(3) 0.016(3) 0.006(2) 0.000(3) -0.001(3)
O2 0.015(2) 0.036(3) 0.031(3) -0.009(2) -0.004(2) -0.004(2)
N1 0.011(2) 0.020(3) 0.014(3) 0.002(2) -0.001(2) 0.000(2)
C4 0.027(3) 0.017(3) 0.012(3) 0.000(2) 0.002(3) 0.000(3)
O1 0.028(3) 0.017(2) 0.024(3) 0.004(2) 0.006(2) -0.008(2)
C2 0.015(3) 0.010(3) 0.012(4) -0.001(3) 0.001(2) -0.001(3)
C3 0.021(3) 0.013(3) 0.018(4) -0.005(3) -0.003(3) 0.002(2)
N3 0.016(3) 0.016(3) 0.019(3) -0.008(3) 0.003(2) -0.002(2)
C5 0.018(3) 0.015(3) 0.018(4) -0.001(3) 0.005(2) -0.001(3)

loop_
_atom_type_symbol
_atom_type_description
_atom_type_scat_dispersion_real
_atom_type_scat_dispersion_imag
_atom_type_scat_source
C C 0.0033 0.0016 'International Tables Vol C Tables 4.2.6.8 and 6.1.1.4'
H H 0.0000 0.0000 'International Tables Vol C Tables 4.2.6.8 and 6.1.1.4'
N N 0.0061 0.0033 'International Tables Vol C Tables 4.2.6.8 and 6.1.1.4'
O O 0.0106 0.0060 'International Tables Vol C Tables 4.2.6.8 and 6.1.1.4'
I I -0.4742 1.8119 'International Tables Vol C Tables 4.2.6.8 and 6.1.1.4'

loop_
_geom_angle_atom_site_label_1
_geom_angle_atom_site_label_2
_geom_angle_atom_site_label_3
_geom_angle
_geom_angle_site_symmetry_1
_geom_angle_site_symmetry_3
N2 C1 N1 117.2(5) . .
N2 C1 C2 127.8(6) . .
N1 C1 C2 115.0(5) . .
C5 N1 C1 125.0(5) . .
C5 C4 C3 117.5(6) . .
C3 C2 C1 121.7(6) . .
C3 C2 N3 118.4(6) . .
C1 C2 N3 119.9(6) . .
C2 C3 C4 120.2(6) . .
O1 N3 O2 123.2(6) . .
O1 N3 C2 118.8(6) . .
O2 N3 C2 117.9(6) . .
N1 C5 C4 120.6(6) . .

loop_
_geom_bond_atom_site_label_1
_geom_bond_atom_site_label_2
_geom_bond_distance
_geom_bond_site_symmetry_2
C1 N2 1.336(8) .
C1 N1 1.360(8) .
C1 C2 1.413(8) .
O2 N3 1.235(7) .
N1 C5 1.338(9) .
C4 C5 1.377(9) .
C4 C3 1.403(9) .
O1 N3 1.234(8) .
C2 C3 1.371(10) .
C2 N3 1.449(8) .
